data_1573771
loop_
_publ_author_name
'Wang, Zhen'
'Yu, Jiahui'
'Zhang, Jie'
'Zhang, Dengsong'
'Qiu, Zaozao'
'Xie, Zuowei'

_publ_section_title
;
 Palladium-Catalyzed Intramolecular Aerobic Oxidative Cross-Coupling of
 BH/CH between o-Carborane and Arenes
;
_journal_name_full 'Chemical Science'
_journal_paper_doi 10.1039/D4SC08496A
_journal_year 2025
_chemical_formula_moiety 'C19 H20 B10'
_chemical_formula_sum 'C19 H20 B10'
_chemical_formula_weight 356.45
_space_group_crystal_system monoclinic
_space_group_IT_number 15
_space_group_name_Hall '-C 2yc'
_space_group_name_H-M_alt 'C 1 2/c 1'
_atom_sites_solution_hydrogens geom
_atom_sites_solution_primary dual
_audit_creation_date 2024-10-09
_audit_creation_method
;
Olex2 1.5
(compiled 2024.02.16 svn.r378c4104 for OlexSys, GUI svn.r6928)
;
_audit_update_record
;
2024-11-29 deposited with the CCDC.	2025-01-23 downloaded from the CCDC.
;
_cell_angle_alpha 90
_cell_angle_beta 99.3000(10)
_cell_angle_gamma 90
_cell_formula_units_Z 8
_cell_length_a 24.0114(5)
_cell_length_b 8.3879(2)
_cell_length_c 19.3844(4)
_cell_measurement_reflns_used 6445
_cell_measurement_temperature 170.00
_cell_measurement_theta_max 54.86
_cell_measurement_theta_min 4.02
_cell_volume 3852.80(15)
_computing_cell_refinement 'SAINT V8.40B (?, 2016)'
_computing_data_reduction 'SAINT V8.40B (?, 2016)'
_computing_molecular_graphics 'Olex2 1.5 (Dolomanov et al., 2009)'
_computing_publication_material 'Olex2 1.5 (Dolomanov et al., 2009)'
_computing_structure_refinement 'SHELXL 2018/3 (Sheldrick, 2015)'
_computing_structure_solution 'SHELXT 2018/2 (Sheldrick, 2018)'
_diffrn_ambient_temperature 170.00
_diffrn_measured_fraction_theta_full 0.995
_diffrn_measured_fraction_theta_max 0.995
_diffrn_measurement_device_type 'Bruker D8 Venture'
_diffrn_measurement_method '\f and \w scans'
_diffrn_radiation_type GaK\a
_diffrn_radiation_wavelength 1.34139
_diffrn_reflns_av_R_equivalents 0.0660
_diffrn_reflns_av_unetI/netI 0.0480
_diffrn_reflns_Laue_measured_fraction_full 0.995
_diffrn_reflns_Laue_measured_fraction_max 0.995
_diffrn_reflns_limit_h_max 29
_diffrn_reflns_limit_h_min -29
_diffrn_reflns_limit_k_max 10
_diffrn_reflns_limit_k_min -10
_diffrn_reflns_limit_l_max 23
_diffrn_reflns_limit_l_min -23
_diffrn_reflns_number 19231
_diffrn_reflns_point_group_measured_fraction_full 0.995
_diffrn_reflns_point_group_measured_fraction_max 0.995
_diffrn_reflns_theta_full 53.594
_diffrn_reflns_theta_max 54.875
_diffrn_reflns_theta_min 3.245
_diffrn_source_current 2.86
_diffrn_source_power 0.1995994
_diffrn_source_voltage 69.79
_diffrn_standards_number 0
_exptl_absorpt_coefficient_mu 0.283
_exptl_absorpt_correction_T_max 0.7508
_exptl_absorpt_correction_T_min 0.6377
_exptl_absorpt_correction_type multi-scan
_exptl_absorpt_process_details
;
SADABS-2016/2 (Bruker,2016/2) was used for absorption correction.
wR2(int) was 0.1456 before and 0.0665 after correction.
The Ratio of minimum to maximum transmission is 0.8494.
The \l/2 correction factor is Not present.
;
_exptl_crystal_colour colourless
_exptl_crystal_colour_primary colourless
_exptl_crystal_density_diffrn 1.229
_exptl_crystal_description block
_exptl_crystal_F_000 1472
_exptl_crystal_size_max 0.17
_exptl_crystal_size_mid 0.17
_exptl_crystal_size_min 0.05
_refine_diff_density_max 0.247
_refine_diff_density_min -0.227
_refine_diff_density_rms 0.045
_refine_ls_extinction_method none
_refine_ls_goodness_of_fit_ref 1.039
_refine_ls_hydrogen_treatment constr
_refine_ls_matrix_type full
_refine_ls_number_parameters 263
_refine_ls_number_reflns 3653
_refine_ls_number_restraints 0
_refine_ls_restrained_S_all 1.039
_refine_ls_R_factor_all 0.0759
_refine_ls_R_factor_gt 0.0494
_refine_ls_shift/su_max 0.002
_refine_ls_shift/su_mean 0.000
_refine_ls_structure_factor_coef Fsqd
_refine_ls_weighting_details 'w=1/[\s^2^(Fo^2^)+(0.0593P)^2^+2.8974P] where P=(Fo^2^+2Fc^2^)/3'
_refine_ls_weighting_scheme calc
_refine_ls_wR_factor_gt 0.1180
_refine_ls_wR_factor_ref 0.1336
_reflns_Friedel_coverage 0.000
_reflns_number_gt 2641
_reflns_number_total 3653
_reflns_threshold_expression 'I > 2\s(I)'
_cod_data_source_file d4sc08496a2.cif
_cod_data_source_block 18
_cod_database_code 1573771
_shelx_shelxl_version_number 2018/3
_shelx_space_group_comment
;
The symmetry employed for this shelxl refinement is uniquely defined
by the following loop, which should always be used as a source of
symmetry information in preference to the above space-group names.
They are only intended as comments.
;
_shelx_estimated_absorpt_t_max 0.986
_shelx_estimated_absorpt_t_min 0.953
_olex2_refinement_description
;
1. Fixed Uiso
 At 1.2 times of:
  All B(H) groups, All C(H) groups
 At 1.5 times of:
  All C(H,H,H) groups
2.a Aromatic/amide H refined with riding coordinates:
 C7(H7), C9(H9), C10(H10), C11(H11), C13(H13), C14(H14), C18(H18), C19(H19)
2.b Idealised Me refined as rotating group:
 C3(H3A,H3B,H3C)
2.c Boron cage BH refined with riding coordinates:
 B3(H3), B5(H5), B6(H6), B7(H7A), B8(H8), B9(H9A), B10(H10A), B11(H11A),
 B12(H12)
;
_olex2_submission_special_instructions 'No special instructions were received'

loop_
_space_group_symop_operation_xyz
'x, y, z'
'-x, y, -z+1/2'
'x+1/2, y+1/2, z'
'-x+1/2, y+1/2, -z+1/2'
'-x, -y, -z'
'x, -y, z-1/2'
'-x+1/2, -y+1/2, -z'
'x+1/2, -y+1/2, z-1/2'

loop_
_atom_site_label
_atom_site_type_symbol
_atom_site_fract_x
_atom_site_fract_y
_atom_site_fract_z
_atom_site_U_iso_or_equiv
_atom_site_adp_type
_atom_site_occupancy
_atom_site_site_symmetry_order
_atom_site_calc_flag
_atom_site_refinement_flags_posn
_atom_site_refinement_flags_adp
_atom_site_refinement_flags_occupancy
_atom_site_disorder_assembly
_atom_site_disorder_group
C1 C 0.42586(7) 0.4186(2) 0.61739(8) 0.0226(4) Uani 1 1 d . . . . .
C2 C 0.36557(7) 0.4552(2) 0.56515(9) 0.0307(4) Uani 1 1 d . . . . .
C3 C 0.35402(9) 0.6235(3) 0.53782(11) 0.0452(6) Uani 1 1 d . . . . .
H3A H 0.341971 0.689751 0.574373 0.068 Uiso 1 1 calc R U . . .
H3B H 0.324154 0.621300 0.496887 0.068 Uiso 1 1 calc R U . . .
H3C H 0.388484 0.668279 0.524552 0.068 Uiso 1 1 calc R U . . .
C4 C 0.47621(7) 0.5241(2) 0.63476(8) 0.0232(4) Uani 1 1 d . . . . .
C5 C 0.52511(7) 0.4330(2) 0.63441(8) 0.0214(4) Uani 1 1 d . . . . .
C6 C 0.51746(7) 0.2659(2) 0.61631(8) 0.0227(4) Uani 1 1 d . . . . .
C7 C 0.56447(7) 0.1763(2) 0.61481(8) 0.0251(4) Uani 1 1 d . . . . .
H7 H 0.560353 0.066922 0.602286 0.030 Uiso 1 1 calc R U . . .
C8 C 0.62065(7) 0.2431(2) 0.63179(8) 0.0249(4) Uani 1 1 d . . . . .
C9 C 0.66953(7) 0.1534(2) 0.62966(9) 0.0308(4) Uani 1 1 d . . . . .
H9 H 0.666329 0.044652 0.615945 0.037 Uiso 1 1 calc R U . . .
C10 C 0.72255(8) 0.2215(2) 0.64735(9) 0.0362(5) Uani 1 1 d . . . . .
H10 H 0.755154 0.158267 0.645854 0.043 Uiso 1 1 calc R U . . .
C11 C 0.72887(8) 0.3801(3) 0.66715(9) 0.0350(5) Uani 1 1 d . . . . .
H11 H 0.765630 0.424011 0.679217 0.042 Uiso 1 1 calc R U . . .
C12 C 0.68159(7) 0.4761(2) 0.66953(8) 0.0284(4) Uani 1 1 d . . . . .
C13 C 0.68501(8) 0.6419(2) 0.68924(9) 0.0326(4) Uani 1 1 d . . . . .
H13 H 0.721135 0.689573 0.701537 0.039 Uiso 1 1 calc R U . . .
C14 C 0.63850(8) 0.7318(2) 0.69080(9) 0.0320(4) Uani 1 1 d . . . . .
H14 H 0.642756 0.840442 0.704504 0.038 Uiso 1 1 calc R U . . .
C15 C 0.58269(7) 0.6664(2) 0.67213(8) 0.0269(4) Uani 1 1 d . . . . .
C16 C 0.57846(7) 0.5028(2) 0.65262(8) 0.0231(4) Uani 1 1 d . . . . .
C17 C 0.62721(7) 0.4065(2) 0.65146(8) 0.0239(4) Uani 1 1 d . . . . .
C18 C 0.53290(8) 0.7528(2) 0.67234(9) 0.0319(4) Uani 1 1 d . . . . .
H18 H 0.535306 0.862077 0.685331 0.038 Uiso 1 1 calc R U . . .
C19 C 0.47992(8) 0.6833(2) 0.65407(9) 0.0306(4) Uani 1 1 d . . . . .
H19 H 0.446692 0.744303 0.654841 0.037 Uiso 1 1 calc R U . . .
B3 B 0.41673(9) 0.3489(3) 0.53227(10) 0.0325(5) Uani 1 1 d . . . . .
H3 H 0.439517 0.394914 0.490304 0.039 Uiso 1 1 calc R U . . .
B4 B 0.45174(8) 0.2323(2) 0.60341(9) 0.0246(4) Uani 1 1 d . . . . .
B5 B 0.41854(8) 0.2760(2) 0.67812(9) 0.0229(4) Uani 1 1 d . . . . .
H5 H 0.442970 0.271757 0.732442 0.028 Uiso 1 1 calc R U . . .
B6 B 0.36576(8) 0.4221(3) 0.65369(10) 0.0267(5) Uani 1 1 d . . . . .
H6 H 0.355473 0.515231 0.691098 0.032 Uiso 1 1 calc R U . . .
B7 B 0.34532(9) 0.2908(3) 0.51405(11) 0.0392(6) Uani 1 1 d . . . . .
H7A H 0.320695 0.296277 0.459864 0.047 Uiso 1 1 calc R U . . .
B8 B 0.39952(9) 0.1458(3) 0.53884(11) 0.0369(6) Uani 1 1 d . . . . .
H8 H 0.410893 0.054575 0.501284 0.044 Uiso 1 1 calc R U . . .
B9 B 0.40033(9) 0.1004(3) 0.62926(11) 0.0300(5) Uani 1 1 d . . . . .
H9A H 0.412097 -0.020899 0.651053 0.036 Uiso 1 1 calc R U . . .
B10 B 0.34726(8) 0.2195(3) 0.65991(10) 0.0282(5) Uani 1 1 d . . . . .
H10A H 0.323924 0.176483 0.701905 0.034 Uiso 1 1 calc R U . . .
B11 B 0.31381(9) 0.3372(3) 0.58854(10) 0.0329(5) Uani 1 1 d . . . . .
H11A H 0.268454 0.373778 0.583166 0.040 Uiso 1 1 calc R U . . .
B12 B 0.33455(9) 0.1377(3) 0.57353(11) 0.0353(5) Uani 1 1 d . . . . .
H12 H 0.302830 0.040705 0.558636 0.042 Uiso 1 1 calc R U . . .

loop_
_atom_site_aniso_label
_atom_site_aniso_U_11
_atom_site_aniso_U_22
_atom_site_aniso_U_33
_atom_site_aniso_U_23
_atom_site_aniso_U_13
_atom_site_aniso_U_12
C1 0.0198(9) 0.0283(10) 0.0190(8) 0.0012(7) 0.0008(6) 0.0026(7)
C2 0.0229(9) 0.0430(12) 0.0246(9) 0.0057(8) -0.0009(7) 0.0035(8)
C3 0.0368(11) 0.0540(14) 0.0425(11) 0.0194(10) -0.0009(9) 0.0088(10)
C4 0.0245(9) 0.0261(10) 0.0193(8) 0.0030(7) 0.0042(6) 0.0001(7)
C5 0.0233(9) 0.0247(9) 0.0163(7) 0.0016(7) 0.0034(6) -0.0005(7)
C6 0.0248(9) 0.0262(10) 0.0179(8) -0.0026(7) 0.0055(7) -0.0008(7)
C7 0.0286(9) 0.0248(10) 0.0233(8) -0.0020(7) 0.0081(7) -0.0007(8)
C8 0.0246(9) 0.0312(10) 0.0200(8) 0.0034(7) 0.0066(7) 0.0017(8)
C9 0.0290(10) 0.0347(11) 0.0304(9) 0.0041(8) 0.0098(7) 0.0043(8)
C10 0.0251(10) 0.0489(13) 0.0352(10) 0.0068(9) 0.0071(8) 0.0078(9)
C11 0.0220(9) 0.0523(13) 0.0306(10) 0.0065(9) 0.0042(7) -0.0036(9)
C12 0.0257(9) 0.0377(11) 0.0217(8) 0.0064(8) 0.0038(7) -0.0030(8)
C13 0.0297(10) 0.0411(12) 0.0263(9) 0.0029(8) 0.0027(7) -0.0133(9)
C14 0.0380(11) 0.0289(10) 0.0292(9) 0.0012(8) 0.0058(8) -0.0111(9)
C15 0.0314(10) 0.0285(10) 0.0211(8) 0.0036(7) 0.0055(7) -0.0044(8)
C16 0.0263(9) 0.0268(10) 0.0164(7) 0.0040(7) 0.0039(6) -0.0023(8)
C17 0.0229(9) 0.0317(10) 0.0178(8) 0.0039(7) 0.0052(6) -0.0021(7)
C18 0.0394(11) 0.0210(9) 0.0365(10) 0.0010(8) 0.0097(8) -0.0029(8)
C19 0.0322(10) 0.0247(10) 0.0359(10) 0.0037(8) 0.0082(8) 0.0035(8)
B3 0.0283(11) 0.0492(14) 0.0194(9) -0.0030(9) 0.0024(8) -0.0001(10)
B4 0.0257(10) 0.0261(11) 0.0219(9) -0.0061(8) 0.0043(8) 0.0001(8)
B5 0.0235(10) 0.0258(11) 0.0198(9) 0.0022(8) 0.0045(7) 0.0016(8)
B6 0.0214(10) 0.0360(12) 0.0227(9) 0.0020(8) 0.0038(8) 0.0036(9)
B7 0.0303(12) 0.0618(16) 0.0240(10) -0.0083(10) 0.0000(9) -0.0046(11)
B8 0.0296(11) 0.0506(15) 0.0306(11) -0.0174(10) 0.0052(9) -0.0061(11)
B9 0.0255(11) 0.0267(11) 0.0379(11) -0.0077(9) 0.0054(9) -0.0036(9)
B10 0.0231(10) 0.0338(12) 0.0276(10) -0.0017(9) 0.0038(8) -0.0021(9)
B11 0.0231(10) 0.0464(14) 0.0282(10) -0.0011(10) 0.0010(8) -0.0013(10)
B12 0.0257(11) 0.0437(14) 0.0359(11) -0.0117(10) 0.0034(9) -0.0070(10)

loop_
_atom_type_symbol
_atom_type_description
_atom_type_scat_dispersion_real
_atom_type_scat_dispersion_imag
_atom_type_scat_source
C C 0.0137 0.0067 'International Tables Vol C Tables 4.2.6.8 and 6.1.1.4'
H H 0.0000 0.0000 'International Tables Vol C Tables 4.2.6.8 and 6.1.1.4'
B B 0.0070 0.0029 'International Tables Vol C Tables 4.2.6.8 and 6.1.1.4'

loop_
_geom_angle_atom_site_label_1
_geom_angle_atom_site_label_2
_geom_angle_atom_site_label_3
_geom_angle
_geom_angle_site_symmetry_1
_geom_angle_site_symmetry_3
_geom_angle_publ_flag
C2 C1 B3 61.06(11) . . ?
C2 C1 B4 112.02(13) . . ?
C2 C1 B5 112.00(13) . . ?
C2 C1 B6 62.26(10) . . ?
C4 C1 C2 128.62(14) . . ?
C4 C1 B3 112.87(13) . . ?
C4 C1 B4 105.93(13) . . ?
C4 C1 B5 115.47(13) . . ?
C4 C1 B6 127.26(14) . . ?
B4 C1 B3 62.35(11) . . ?
B5 C1 B3 114.17(14) . . ?
B5 C1 B4 63.39(10) . . ?
B6 C1 B3 114.46(13) . . ?
B6 C1 B4 115.62(14) . . ?
B6 C1 B5 62.56(11) . . ?
C1 C2 B3 61.62(10) . . ?
C1 C2 B6 60.26(10) . . ?
C1 C2 B7 109.93(14) . . ?
C1 C2 B11 109.39(13) . . ?
C3 C2 C1 118.60(15) . . ?
C3 C2 B3 117.00(15) . . ?
C3 C2 B6 117.68(16) . . ?
C3 C2 B7 121.70(15) . . ?
C3 C2 B11 122.18(16) . . ?
B3 C2 B6 113.25(13) . . ?
B7 C2 B3 61.57(12) . . ?
B7 C2 B6 113.30(15) . . ?
B11 C2 B3 113.04(16) . . ?
B11 C2 B6 62.01(11) . . ?
B11 C2 B7 62.48(12) . . ?
C2 C3 H3A 109.5 . . ?
C2 C3 H3B 109.5 . . ?
C2 C3 H3C 109.5 . . ?
H3A C3 H3B 109.5 . . ?
H3A C3 H3C 109.5 . . ?
H3B C3 H3C 109.5 . . ?
C5 C4 C1 108.91(14) . . ?
C19 C4 C1 130.31(15) . . ?
C19 C4 C5 120.62(16) . . ?
C4 C5 C6 117.06(15) . . ?
C16 C5 C4 120.24(16) . . ?
C16 C5 C6 122.69(15) . . ?
C5 C6 B4 107.16(14) . . ?
C7 C6 C5 117.81(15) . . ?
C7 C6 B4 135.03(16) . . ?
C6 C7 H7 119.1 . . ?
C6 C7 C8 121.77(16) . . ?
C8 C7 H7 119.1 . . ?
C9 C8 C7 122.63(16) . . ?
C9 C8 C17 117.91(16) . . ?
C17 C8 C7 119.46(15) . . ?
C8 C9 H9 119.6 . . ?
C10 C9 C8 120.77(18) . . ?
C10 C9 H9 119.6 . . ?
C9 C10 H10 119.4 . . ?
C11 C10 C9 121.25(18) . . ?
C11 C10 H10 119.4 . . ?
C10 C11 H11 119.7 . . ?
C10 C11 C12 120.56(17) . . ?
C12 C11 H11 119.7 . . ?
C11 C12 C13 123.53(17) . . ?
C11 C12 C17 118.28(17) . . ?
C17 C12 C13 118.19(16) . . ?
C12 C13 H13 118.9 . . ?
C14 C13 C12 122.17(17) . . ?
C14 C13 H13 118.9 . . ?
C13 C14 H14 119.3 . . ?
C13 C14 C15 121.37(17) . . ?
C15 C14 H14 119.3 . . ?
C16 C15 C14 117.27(16) . . ?
C18 C15 C14 124.30(17) . . ?
C18 C15 C16 118.43(16) . . ?
C5 C16 C15 119.55(15) . . ?
C5 C16 C17 118.64(16) . . ?
C15 C16 C17 121.81(15) . . ?
C8 C17 C16 119.59(15) . . ?
C12 C17 C8 121.23(16) . . ?
C12 C17 C16 119.18(16) . . ?
C15 C18 H18 119.0 . . ?
C19 C18 C15 121.93(17) . . ?
C19 C18 H18 119.0 . . ?
C4 C19 C18 119.23(16) . . ?
C4 C19 H19 120.4 . . ?
C18 C19 H19 120.4 . . ?
C1 B3 H3 125.1 . . ?
C1 B3 B4 58.51(10) . . ?
C1 B3 B7 104.69(14) . . ?
C1 B3 B8 104.64(14) . . ?
C2 B3 C1 57.32(10) . . ?
C2 B3 H3 123.5 . . ?
C2 B3 B4 105.84(13) . . ?
C2 B3 B7 59.21(12) . . ?
C2 B3 B8 106.53(15) . . ?
B4 B3 H3 121.7 . . ?
B7 B3 H3 121.6 . . ?
B7 B3 B4 108.96(16) . . ?
B8 B3 H3 122.3 . . ?
B8 B3 B4 60.10(12) . . ?
B8 B3 B7 61.03(13) . . ?
C1 B4 B3 59.14(11) . . ?
C1 B4 B5 57.97(10) . . ?
C1 B4 B8 104.49(14) . . ?
C1 B4 B9 103.58(13) . . ?
C6 B4 C1 100.92(13) . . ?
C6 B4 B3 110.93(14) . . ?
C6 B4 B5 113.35(13) . . ?
C6 B4 B8 139.13(15) . . ?
C6 B4 B9 141.43(16) . . ?
B3 B4 B5 107.16(14) . . ?
B3 B4 B9 107.15(14) . . ?
B8 B4 B3 59.28(12) . . ?
B8 B4 B5 107.22(14) . . ?
B8 B4 B9 60.29(12) . . ?
B9 B4 B5 59.03(11) . . ?
C1 B5 B4 58.64(10) . . ?
C1 B5 H5 125.0 . . ?
C1 B5 B6 58.67(10) . . ?
C1 B5 B9 104.98(13) . . ?
C1 B5 B10 104.84(13) . . ?
B4 B5 H5 121.1 . . ?
B6 B5 B4 108.46(13) . . ?
B6 B5 H5 121.1 . . ?
B9 B5 B4 60.16(11) . . ?
B9 B5 H5 121.6 . . ?
B9 B5 B6 109.21(14) . . ?
B10 B5 B4 109.09(13) . . ?
B10 B5 H5 121.7 . . ?
B10 B5 B6 60.07(11) . . ?
B10 B5 B9 61.22(11) . . ?
C1 B6 C2 57.48(10) . . ?
C1 B6 B5 58.77(10) . . ?
C1 B6 H6 124.7 . . ?
C1 B6 B10 104.50(14) . . ?
C1 B6 B11 104.11(13) . . ?
C2 B6 B5 105.19(13) . . ?
C2 B6 H6 124.2 . . ?
C2 B6 B10 105.11(14) . . ?
C2 B6 B11 58.13(11) . . ?
B5 B6 H6 122.2 . . ?
B5 B6 B11 107.62(15) . . ?
B10 B6 B5 59.53(11) . . ?
B10 B6 H6 122.9 . . ?
B10 B6 B11 60.43(12) . . ?
B11 B6 H6 122.5 . . ?
C2 B7 B3 59.22(12) . . ?
C2 B7 H7A 124.4 . . ?
C2 B7 B8 105.34(14) . . ?
C2 B7 B11 58.36(12) . . ?
C2 B7 B12 105.28(14) . . ?
B3 B7 H7A 121.7 . . ?
B3 B7 B8 59.48(13) . . ?
B3 B7 B11 107.75(14) . . ?
B3 B7 B12 108.02(16) . . ?
B8 B7 H7A 122.0 . . ?
B11 B7 H7A 121.6 . . ?
B11 B7 B8 108.48(15) . . ?
B12 B7 H7A 121.9 . . ?
B12 B7 B8 60.59(13) . . ?
B12 B7 B11 60.28(13) . . ?
B3 B8 B4 60.62(12) . . ?
B3 B8 B7 59.49(13) . . ?
B3 B8 H8 121.9 . . ?
B3 B8 B9 108.11(14) . . ?
B3 B8 B12 106.94(16) . . ?
B4 B8 B7 108.14(16) . . ?
B4 B8 H8 121.2 . . ?
B4 B8 B9 60.17(11) . . ?
B4 B8 B12 107.96(14) . . ?
B7 B8 H8 122.2 . . ?
B7 B8 B9 107.45(14) . . ?
B7 B8 B12 59.24(13) . . ?
B9 B8 H8 121.7 . . ?
B9 B8 B12 59.91(12) . . ?
B12 B8 H8 122.4 . . ?
B4 B9 B8 59.54(11) . . ?
B4 B9 H9A 121.6 . . ?
B4 B9 B10 107.91(15) . . ?
B4 B9 B12 107.71(15) . . ?
B5 B9 B4 60.82(11) . . ?
B5 B9 B8 108.04(15) . . ?
B5 B9 H9A 122.0 . . ?
B5 B9 B10 59.07(11) . . ?
B5 B9 B12 107.16(15) . . ?
B8 B9 H9A 121.6 . . ?
B8 B9 B10 108.03(15) . . ?
B8 B9 B12 60.22(12) . . ?
B10 B9 H9A 122.0 . . ?
B12 B9 H9A 122.0 . . ?
B12 B9 B10 59.87(11) . . ?
B5 B10 B6 60.40(11) . . ?
B5 B10 B9 59.71(11) . . ?
B5 B10 H10A 121.8 . . ?
B5 B10 B11 108.00(14) . . ?
B5 B10 B12 107.76(14) . . ?
B6 B10 B9 108.27(14) . . ?
B6 B10 H10A 121.4 . . ?
B6 B10 B11 60.04(12) . . ?
B6 B10 B12 108.18(15) . . ?
B9 B10 H10A 121.8 . . ?
B11 B10 B9 107.86(14) . . ?
B11 B10 H10A 121.8 . . ?
B11 B10 B12 59.90(12) . . ?
B12 B10 B9 59.98(11) . . ?
B12 B10 H10A 121.8 . . ?
C2 B11 B6 59.85(11) . . ?
C2 B11 B7 59.16(12) . . ?
C2 B11 B10 105.75(14) . . ?
C2 B11 H11A 123.7 . . ?
C2 B11 B12 105.46(15) . . ?
B6 B11 B7 108.86(14) . . ?
B6 B11 B10 59.54(11) . . ?
B6 B11 H11A 121.1 . . ?
B6 B11 B12 108.07(15) . . ?
B7 B11 B10 108.17(16) . . ?
B7 B11 H11A 121.3 . . ?
B7 B11 B12 59.71(13) . . ?
B10 B11 H11A 122.3 . . ?
B10 B11 B12 60.27(12) . . ?
B12 B11 H11A 122.4 . . ?
B7 B12 B8 60.17(13) . . ?
B7 B12 B9 108.17(15) . . ?
B7 B12 B10 108.06(16) . . ?
B7 B12 B11 60.01(13) . . ?
B7 B12 H12 121.6 . . ?
B8 B12 H12 121.8 . . ?
B9 B12 B8 59.87(12) . . ?
B9 B12 H12 121.7 . . ?
B10 B12 B8 107.97(14) . . ?
B10 B12 B9 60.15(11) . . ?
B10 B12 H12 121.7 . . ?
B11 B12 B8 107.93(16) . . ?
B11 B12 B9 107.94(14) . . ?
B11 B12 B10 59.83(12) . . ?
B11 B12 H12 121.8 . . ?

loop_
_geom_bond_atom_site_label_1
_geom_bond_atom_site_label_2
_geom_bond_distance
_geom_bond_site_symmetry_2
_geom_bond_publ_flag
C1 C2 1.656(2) . ?
C1 C4 1.492(2) . ?
C1 B3 1.731(2) . ?
C1 B4 1.719(3) . ?
C1 B5 1.707(2) . ?
C1 B6 1.705(2) . ?
C2 C3 1.518(3) . ?
C2 B3 1.722(3) . ?
C2 B6 1.738(2) . ?
C2 B7 1.721(3) . ?
C2 B11 1.707(3) . ?
C3 H3A 0.9800 . ?
C3 H3B 0.9800 . ?
C3 H3C 0.9800 . ?
C4 C5 1.402(2) . ?
C4 C19 1.386(2) . ?
C5 C6 1.449(2) . ?
C5 C16 1.401(2) . ?
C6 C7 1.361(2) . ?
C6 B4 1.583(3) . ?
C7 H7 0.9500 . ?
C7 C8 1.449(2) . ?
C8 C9 1.400(2) . ?
C8 C17 1.424(2) . ?
C9 H9 0.9500 . ?
C9 C10 1.387(3) . ?
C10 H10 0.9500 . ?
C10 C11 1.386(3) . ?
C11 H11 0.9500 . ?
C11 C12 1.399(3) . ?
C12 C13 1.441(3) . ?
C12 C17 1.421(2) . ?
C13 H13 0.9500 . ?
C13 C14 1.352(3) . ?
C14 H14 0.9500 . ?
C14 C15 1.439(2) . ?
C15 C16 1.423(2) . ?
C15 C18 1.398(2) . ?
C16 C17 1.425(2) . ?
C18 H18 0.9500 . ?
C18 C19 1.392(3) . ?
C19 H19 0.9500 . ?
B3 H3 1.1200 . ?
B3 B4 1.786(3) . ?
B3 B7 1.762(3) . ?
B3 B8 1.762(3) . ?
B4 B5 1.800(2) . ?
B4 B8 1.777(3) . ?
B4 B9 1.788(3) . ?
B5 H5 1.1200 . ?
B5 B6 1.772(3) . ?
B5 B9 1.768(3) . ?
B5 B10 1.756(3) . ?
B6 H6 1.1200 . ?
B6 B10 1.766(3) . ?
B6 B11 1.775(3) . ?
B7 H7A 1.1200 . ?
B7 B8 1.790(3) . ?
B7 B11 1.778(3) . ?
B7 B12 1.773(3) . ?
B8 H8 1.1200 . ?
B8 B9 1.791(3) . ?
B8 B12 1.797(3) . ?
B9 H9A 1.1200 . ?
B9 B10 1.794(3) . ?
B9 B12 1.791(3) . ?
B10 H10A 1.1200 . ?
B10 B11 1.782(3) . ?
B10 B12 1.789(3) . ?
B11 H11A 1.1200 . ?
B11 B12 1.783(3) . ?
B12 H12 1.1200 . ?

loop_
_geom_torsion_atom_site_label_1
_geom_torsion_atom_site_label_2
_geom_torsion_atom_site_label_3
_geom_torsion_atom_site_label_4
_geom_torsion
_geom_torsion_site_symmetry_1
_geom_torsion_site_symmetry_2
_geom_torsion_site_symmetry_3
_geom_torsion_site_symmetry_4
_geom_torsion_publ_flag
C1 C2 B3 B4 34.20(13) . . . . ?
C1 C2 B3 B7 137.15(15) . . . . ?
C1 C2 B3 B8 97.06(15) . . . . ?
C1 C2 B6 B5 -35.88(12) . . . . ?
C1 C2 B6 B10 -97.78(14) . . . . ?
C1 C2 B6 B11 -137.45(16) . . . . ?
C1 C2 B7 B3 -39.53(13) . . . . ?
C1 C2 B7 B8 -0.45(19) . . . . ?
C1 C2 B7 B11 102.09(15) . . . . ?
C1 C2 B7 B12 62.62(17) . . . . ?
C1 C2 B11 B6 38.50(14) . . . . ?
C1 C2 B11 B7 -102.95(16) . . . . ?
C1 C2 B11 B10 -0.89(19) . . . . ?
C1 C2 B11 B12 -63.71(17) . . . . ?
C1 C4 C5 C6 1.71(19) . . . . ?
C1 C4 C5 C16 -176.81(13) . . . . ?
C1 C4 C19 C18 175.65(16) . . . . ?
C1 B3 B4 C6 -90.44(14) . . . . ?
C1 B3 B4 B5 33.77(12) . . . . ?
C1 B3 B4 B8 133.96(14) . . . . ?
C1 B3 B4 B9 95.84(14) . . . . ?
C1 B3 B7 C2 36.28(13) . . . . ?
C1 B3 B7 B8 -98.83(15) . . . . ?
C1 B3 B7 B11 2.6(2) . . . . ?
C1 B3 B7 B12 -61.12(19) . . . . ?
C1 B3 B8 B4 -39.38(12) . . . . ?
C1 B3 B8 B7 98.92(14) . . . . ?
C1 B3 B8 B9 -1.08(19) . . . . ?
C1 B3 B8 B12 62.06(17) . . . . ?
C1 B4 B5 B6 32.28(12) . . . . ?
C1 B4 B5 B9 134.31(14) . . . . ?
C1 B4 B5 B10 96.11(15) . . . . ?
C1 B4 B8 B3 39.66(12) . . . . ?
C1 B4 B8 B7 2.57(18) . . . . ?
C1 B4 B8 B9 -97.57(14) . . . . ?
C1 B4 B8 B12 -60.08(19) . . . . ?
C1 B4 B9 B5 -38.61(12) . . . . ?
C1 B4 B9 B8 99.12(14) . . . . ?
C1 B4 B9 B10 -1.68(17) . . . . ?
C1 B4 B9 B12 61.55(16) . . . . ?
C1 B5 B6 C2 35.31(12) . . . . ?
C1 B5 B6 B10 134.14(14) . . . . ?
C1 B5 B6 B11 96.11(14) . . . . ?
C1 B5 B9 B4 39.24(12) . . . . ?
C1 B5 B9 B8 1.67(18) . . . . ?
C1 B5 B9 B10 -98.95(14) . . . . ?
C1 B5 B9 B12 -61.84(16) . . . . ?
C1 B5 B10 B6 -39.35(12) . . . . ?
C1 B5 B10 B9 99.18(14) . . . . ?
C1 B5 B10 B11 -1.40(17) . . . . ?
C1 B5 B10 B12 61.88(17) . . . . ?
C1 B6 B10 B5 39.33(12) . . . . ?
C1 B6 B10 B9 2.30(17) . . . . ?
C1 B6 B10 B11 -98.21(14) . . . . ?
C1 B6 B10 B12 -61.20(16) . . . . ?
C1 B6 B11 C2 -36.01(13) . . . . ?
C1 B6 B11 B7 -1.6(2) . . . . ?
C1 B6 B11 B10 98.87(15) . . . . ?
C1 B6 B11 B12 61.73(17) . . . . ?
C2 C1 C4 C5 -137.64(16) . . . . ?
C2 C1 C4 C19 47.1(3) . . . . ?
C2 C1 B3 B4 -140.64(15) . . . . ?
C2 C1 B3 B7 -37.16(14) . . . . ?
C2 C1 B3 B8 -100.47(15) . . . . ?
C2 C1 B4 C6 144.74(13) . . . . ?
C2 C1 B4 B3 36.77(13) . . . . ?
C2 C1 B4 B5 -104.44(14) . . . . ?
C2 C1 B4 B8 -2.96(17) . . . . ?
C2 C1 B4 B9 -65.30(16) . . . . ?
C2 C1 B5 B4 104.47(14) . . . . ?
C2 C1 B5 B6 -39.15(13) . . . . ?
C2 C1 B5 B9 64.49(16) . . . . ?
C2 C1 B5 B10 0.89(17) . . . . ?
C2 C1 B6 B5 138.59(14) . . . . ?
C2 C1 B6 B10 98.88(14) . . . . ?
C2 C1 B6 B11 36.31(14) . . . . ?
C2 B3 B4 C1 -33.70(13) . . . . ?
C2 B3 B4 C6 -124.14(15) . . . . ?
C2 B3 B4 B5 0.07(19) . . . . ?
C2 B3 B4 B8 100.26(16) . . . . ?
C2 B3 B4 B9 62.14(17) . . . . ?
C2 B3 B7 B8 -135.12(15) . . . . ?
C2 B3 B7 B11 -33.71(15) . . . . ?
C2 B3 B7 B12 -97.40(16) . . . . ?
C2 B3 B8 B4 -99.07(14) . . . . ?
C2 B3 B8 B7 39.22(13) . . . . ?
C2 B3 B8 B9 -60.77(18) . . . . ?
C2 B3 B8 B12 2.36(19) . . . . ?
C2 B6 B10 B5 98.98(13) . . . . ?
C2 B6 B10 B9 61.95(16) . . . . ?
C2 B6 B10 B11 -38.56(12) . . . . ?
C2 B6 B10 B12 -1.55(17) . . . . ?
C2 B6 B11 B7 34.43(15) . . . . ?
C2 B6 B11 B10 134.88(15) . . . . ?
C2 B6 B11 B12 97.74(15) . . . . ?
C2 B7 B8 B3 -38.95(13) . . . . ?
C2 B7 B8 B4 -1.36(19) . . . . ?
C2 B7 B8 B9 62.17(18) . . . . ?
C2 B7 B8 B12 99.15(15) . . . . ?
C2 B7 B11 B6 -34.71(14) . . . . ?
C2 B7 B11 B10 -97.86(15) . . . . ?
C2 B7 B11 B12 -135.09(15) . . . . ?
C2 B7 B12 B8 -99.25(15) . . . . ?
C2 B7 B12 B9 -62.11(18) . . . . ?
C2 B7 B12 B10 1.53(19) . . . . ?
C2 B7 B12 B11 38.54(13) . . . . ?
C2 B11 B12 B7 -38.97(13) . . . . ?
C2 B11 B12 B8 -1.20(18) . . . . ?
C2 B11 B12 B9 62.07(17) . . . . ?
C2 B11 B12 B10 99.57(14) . . . . ?
C3 C2 B3 C1 109.59(17) . . . . ?
C3 C2 B3 B4 143.80(16) . . . . ?
C3 C2 B3 B7 -113.26(18) . . . . ?
C3 C2 B3 B8 -153.35(16) . . . . ?
C3 C2 B6 C1 -108.83(17) . . . . ?
C3 C2 B6 B5 -144.71(16) . . . . ?
C3 C2 B6 B10 153.39(15) . . . . ?
C3 C2 B6 B11 113.72(18) . . . . ?
C3 C2 B7 B3 105.80(19) . . . . ?
C3 C2 B7 B8 144.88(17) . . . . ?
C3 C2 B7 B11 -112.58(19) . . . . ?
C3 C2 B7 B12 -152.05(17) . . . . ?
C3 C2 B11 B6 -106.69(19) . . . . ?
C3 C2 B11 B7 111.86(19) . . . . ?
C3 C2 B11 B10 -146.08(17) . . . . ?
C3 C2 B11 B12 151.09(17) . . . . ?
C4 C1 C2 C3 -9.8(2) . . . . ?
C4 C1 C2 B3 97.29(18) . . . . ?
C4 C1 C2 B6 -117.09(19) . . . . ?
C4 C1 C2 B7 136.80(17) . . . . ?
C4 C1 C2 B11 -156.37(16) . . . . ?
C4 C1 B3 C2 -122.73(16) . . . . ?
C4 C1 B3 B4 96.62(15) . . . . ?
C4 C1 B3 B7 -159.89(15) . . . . ?
C4 C1 B3 B8 136.79(15) . . . . ?
C4 C1 B4 C6 0.10(15) . . . . ?
C4 C1 B4 B3 -107.87(14) . . . . ?
C4 C1 B4 B5 110.92(14) . . . . ?
C4 C1 B4 B8 -147.60(13) . . . . ?
C4 C1 B4 B9 150.06(13) . . . . ?
C4 C1 B5 B4 -95.82(15) . . . . ?
C4 C1 B5 B6 120.55(16) . . . . ?
C4 C1 B5 B9 -135.81(14) . . . . ?
C4 C1 B5 B10 160.60(14) . . . . ?
C4 C1 B6 C2 119.07(18) . . . . ?
C4 C1 B6 B5 -102.34(17) . . . . ?
C4 C1 B6 B10 -142.04(16) . . . . ?
C4 C1 B6 B11 155.38(16) . . . . ?
C4 C5 C6 C7 179.13(14) . . . . ?
C4 C5 C6 B4 -1.62(19) . . . . ?
C4 C5 C16 C15 0.6(2) . . . . ?
C4 C5 C16 C17 -179.81(14) . . . . ?
C5 C4 C19 C18 0.8(2) . . . . ?
C5 C6 C7 C8 1.1(2) . . . . ?
C5 C6 B4 C1 0.79(15) . . . . ?
C5 C6 B4 B3 61.74(17) . . . . ?
C5 C6 B4 B5 -58.87(18) . . . . ?
C5 C6 B4 B8 128.5(2) . . . . ?
C5 C6 B4 B9 -127.9(2) . . . . ?
C5 C16 C17 C8 0.2(2) . . . . ?
C5 C16 C17 C12 179.72(14) . . . . ?
C6 C5 C16 C15 -177.83(14) . . . . ?
C6 C5 C16 C17 1.8(2) . . . . ?
C6 C7 C8 C9 -179.14(15) . . . . ?
C6 C7 C8 C17 0.8(2) . . . . ?
C6 B4 B5 C1 88.47(15) . . . . ?
C6 B4 B5 B6 120.75(16) . . . . ?
C6 B4 B5 B9 -137.23(18) . . . . ?
C6 B4 B5 B10 -175.42(15) . . . . ?
C6 B4 B8 B3 -87.0(2) . . . . ?
C6 B4 B8 B7 -124.1(2) . . . . ?
C6 B4 B8 B9 135.7(3) . . . . ?
C6 B4 B8 B12 173.2(2) . . . . ?
C6 B4 B9 B5 89.4(2) . . . . ?
C6 B4 B9 B8 -132.9(3) . . . . ?
C6 B4 B9 B10 126.3(2) . . . . ?
C6 B4 B9 B12 -170.5(2) . . . . ?
C7 C6 B4 C1 179.85(17) . . . . ?
C7 C6 B4 B3 -119.2(2) . . . . ?
C7 C6 B4 B5 120.19(19) . . . . ?
C7 C6 B4 B8 -52.4(3) . . . . ?
C7 C6 B4 B9 51.2(3) . . . . ?
C7 C8 C9 C10 -179.02(15) . . . . ?
C7 C8 C17 C12 179.05(14) . . . . ?
C7 C8 C17 C16 -1.4(2) . . . . ?
C8 C9 C10 C11 -0.4(3) . . . . ?
C9 C8 C17 C12 -1.0(2) . . . . ?
C9 C8 C17 C16 178.49(14) . . . . ?
C9 C10 C11 C12 -0.3(3) . . . . ?
C10 C11 C12 C13 -179.64(16) . . . . ?
C10 C11 C12 C17 0.3(2) . . . . ?
C11 C12 C13 C14 179.76(16) . . . . ?
C11 C12 C17 C8 0.4(2) . . . . ?
C11 C12 C17 C16 -179.15(14) . . . . ?
C12 C13 C14 C15 -0.5(3) . . . . ?
C13 C12 C17 C8 -179.70(14) . . . . ?
C13 C12 C17 C16 0.8(2) . . . . ?
C13 C14 C15 C16 0.6(2) . . . . ?
C13 C14 C15 C18 -179.73(16) . . . . ?
C14 C15 C16 C5 179.60(14) . . . . ?
C14 C15 C16 C17 0.0(2) . . . . ?
C14 C15 C18 C19 -179.71(16) . . . . ?
C15 C16 C17 C8 179.76(14) . . . . ?
C15 C16 C17 C12 -0.7(2) . . . . ?
C15 C18 C19 C4 -0.3(3) . . . . ?
C16 C5 C6 C7 -2.4(2) . . . . ?
C16 C5 C6 B4 176.86(14) . . . . ?
C16 C15 C18 C19 -0.1(2) . . . . ?
C17 C8 C9 C10 1.1(2) . . . . ?
C17 C12 C13 C14 -0.2(2) . . . . ?
C18 C15 C16 C5 -0.1(2) . . . . ?
C18 C15 C16 C17 -179.66(14) . . . . ?
C19 C4 C5 C6 177.53(14) . . . . ?
C19 C4 C5 C16 -1.0(2) . . . . ?
B3 C1 C2 C3 -107.04(18) . . . . ?
B3 C1 C2 B6 145.62(16) . . . . ?
B3 C1 C2 B7 39.51(14) . . . . ?
B3 C1 C2 B11 106.34(17) . . . . ?
B3 C1 C4 C5 -67.22(17) . . . . ?
B3 C1 C4 C19 117.50(19) . . . . ?
B3 C1 B4 C6 107.97(14) . . . . ?
B3 C1 B4 B5 -141.21(14) . . . . ?
B3 C1 B4 B8 -39.73(13) . . . . ?
B3 C1 B4 B9 -102.07(14) . . . . ?
B3 C1 B5 B4 37.46(13) . . . . ?
B3 C1 B5 B6 -106.16(15) . . . . ?
B3 C1 B5 B9 -2.52(18) . . . . ?
B3 C1 B5 B10 -66.11(16) . . . . ?
B3 C1 B6 C2 -32.88(15) . . . . ?
B3 C1 B6 B5 105.71(16) . . . . ?
B3 C1 B6 B10 66.00(17) . . . . ?
B3 C1 B6 B11 3.4(2) . . . . ?
B3 C2 B6 C1 32.73(14) . . . . ?
B3 C2 B6 B5 -3.15(19) . . . . ?
B3 C2 B6 B10 -65.05(18) . . . . ?
B3 C2 B6 B11 -104.72(17) . . . . ?
B3 C2 B7 B8 39.08(14) . . . . ?
B3 C2 B7 B11 141.62(16) . . . . ?
B3 C2 B7 B12 102.15(16) . . . . ?
B3 C2 B11 B6 105.05(15) . . . . ?
B3 C2 B11 B7 -36.40(14) . . . . ?
B3 C2 B11 B10 65.67(17) . . . . ?
B3 C2 B11 B12 2.84(18) . . . . ?
B3 B4 B5 C1 -34.25(13) . . . . ?
B3 B4 B5 B6 -1.97(18) . . . . ?
B3 B4 B5 B9 100.06(15) . . . . ?
B3 B4 B5 B10 61.86(18) . . . . ?
B3 B4 B8 B7 -37.09(14) . . . . ?
B3 B4 B8 B9 -137.23(15) . . . . ?
B3 B4 B8 B12 -99.73(18) . . . . ?
B3 B4 B9 B5 -100.07(15) . . . . ?
B3 B4 B9 B8 37.66(14) . . . . ?
B3 B4 B9 B10 -63.14(17) . . . . ?
B3 B4 B9 B12 0.09(18) . . . . ?
B3 B7 B8 B4 37.59(13) . . . . ?
B3 B7 B8 B9 101.12(15) . . . . ?
B3 B7 B8 B12 138.10(15) . . . . ?
B3 B7 B11 C2 34.06(15) . . . . ?
B3 B7 B11 B6 -0.6(2) . . . . ?
B3 B7 B11 B10 -63.8(2) . . . . ?
B3 B7 B11 B12 -101.02(18) . . . . ?
B3 B7 B12 B8 -37.22(14) . . . . ?
B3 B7 B12 B9 -0.1(2) . . . . ?
B3 B7 B12 B10 63.56(19) . . . . ?
B3 B7 B12 B11 100.57(16) . . . . ?
B3 B8 B9 B4 -38.50(14) . . . . ?
B3 B8 B9 B5 -0.36(19) . . . . ?
B3 B8 B9 B10 62.09(18) . . . . ?
B3 B8 B9 B12 99.49(17) . . . . ?
B3 B8 B12 B7 36.97(14) . . . . ?
B3 B8 B12 B9 -101.48(15) . . . . ?
B3 B8 B12 B10 -63.97(19) . . . . ?
B3 B8 B12 B11 -0.73(19) . . . . ?
B4 C1 C2 C3 -144.34(16) . . . . ?
B4 C1 C2 B3 -37.30(14) . . . . ?
B4 C1 C2 B6 108.32(15) . . . . ?
B4 C1 C2 B7 2.21(18) . . . . ?
B4 C1 C2 B11 69.04(17) . . . . ?
B4 C1 C4 C5 -1.00(16) . . . . ?
B4 C1 C4 C19 -176.28(16) . . . . ?
B4 C1 B3 C2 140.64(15) . . . . ?
B4 C1 B3 B7 103.48(17) . . . . ?
B4 C1 B3 B8 40.17(13) . . . . ?
B4 C1 B5 B6 -143.62(14) . . . . ?
B4 C1 B5 B9 -39.98(12) . . . . ?
B4 C1 B5 B10 -103.58(14) . . . . ?
B4 C1 B6 C2 -102.56(15) . . . . ?
B4 C1 B6 B5 36.02(13) . . . . ?
B4 C1 B6 B10 -3.68(17) . . . . ?
B4 C1 B6 B11 -66.25(17) . . . . ?
B4 C6 C7 C8 -177.92(16) . . . . ?
B4 B3 B7 C2 97.54(15) . . . . ?
B4 B3 B7 B8 -37.57(14) . . . . ?
B4 B3 B7 B11 63.8(2) . . . . ?
B4 B3 B7 B12 0.1(2) . . . . ?
B4 B3 B8 B7 138.30(14) . . . . ?
B4 B3 B8 B9 38.30(13) . . . . ?
B4 B3 B8 B12 101.44(15) . . . . ?
B4 B5 B6 C1 -32.27(12) . . . . ?
B4 B5 B6 C2 3.03(18) . . . . ?
B4 B5 B6 B10 101.87(15) . . . . ?
B4 B5 B6 B11 63.84(17) . . . . ?
B4 B5 B9 B8 -37.57(13) . . . . ?
B4 B5 B9 B10 -138.19(14) . . . . ?
B4 B5 B9 B12 -101.08(15) . . . . ?
B4 B5 B10 B6 -100.80(14) . . . . ?
B4 B5 B10 B9 37.73(14) . . . . ?
B4 B5 B10 B11 -62.85(18) . . . . ?
B4 B5 B10 B12 0.43(19) . . . . ?
B4 B8 B9 B5 38.14(13) . . . . ?
B4 B8 B9 B10 100.59(15) . . . . ?
B4 B8 B9 B12 137.99(16) . . . . ?
B4 B8 B12 B7 100.84(17) . . . . ?
B4 B8 B12 B9 -37.61(15) . . . . ?
B4 B8 B12 B10 -0.1(2) . . . . ?
B4 B8 B12 B11 63.1(2) . . . . ?
B4 B9 B10 B5 -37.71(12) . . . . ?
B4 B9 B10 B6 -0.38(18) . . . . ?
B4 B9 B10 B11 63.11(18) . . . . ?
B4 B9 B10 B12 100.49(16) . . . . ?
B4 B9 B12 B7 -0.01(19) . . . . ?
B4 B9 B12 B8 37.27(14) . . . . ?
B4 B9 B12 B10 -100.84(15) . . . . ?
B4 B9 B12 B11 -63.47(17) . . . . ?
B5 C1 C2 C3 146.62(16) . . . . ?
B5 C1 C2 B3 -106.34(15) . . . . ?
B5 C1 C2 B6 39.28(13) . . . . ?
B5 C1 C2 B7 -66.83(17) . . . . ?
B5 C1 C2 B11 0.00(19) . . . . ?
B5 C1 C4 C5 66.67(17) . . . . ?
B5 C1 C4 C19 -108.62(19) . . . . ?
B5 C1 B3 C2 102.77(15) . . . . ?
B5 C1 B3 B4 -37.87(13) . . . . ?
B5 C1 B3 B7 65.61(18) . . . . ?
B5 C1 B3 B8 2.29(19) . . . . ?
B5 C1 B4 C6 -110.82(14) . . . . ?
B5 C1 B4 B3 141.21(14) . . . . ?
B5 C1 B4 B8 101.48(14) . . . . ?
B5 C1 B4 B9 39.14(12) . . . . ?
B5 C1 B6 C2 -138.59(14) . . . . ?
B5 C1 B6 B10 -39.70(12) . . . . ?
B5 C1 B6 B11 -102.28(15) . . . . ?
B5 B4 B8 B3 100.09(15) . . . . ?
B5 B4 B8 B7 63.00(18) . . . . ?
B5 B4 B8 B9 -37.14(14) . . . . ?
B5 B4 B8 B12 0.4(2) . . . . ?
B5 B4 B9 B8 137.73(16) . . . . ?
B5 B4 B9 B10 36.94(13) . . . . ?
B5 B4 B9 B12 100.16(15) . . . . ?
B5 B6 B10 B9 -37.03(13) . . . . ?
B5 B6 B10 B11 -137.54(14) . . . . ?
B5 B6 B10 B12 -100.53(15) . . . . ?
B5 B6 B11 C2 -97.26(14) . . . . ?
B5 B6 B11 B7 -62.82(19) . . . . ?
B5 B6 B11 B10 37.63(13) . . . . ?
B5 B6 B11 B12 0.49(18) . . . . ?
B5 B9 B10 B6 37.33(13) . . . . ?
B5 B9 B10 B11 100.82(16) . . . . ?
B5 B9 B10 B12 138.20(15) . . . . ?
B5 B9 B12 B7 64.08(18) . . . . ?
B5 B9 B12 B8 101.35(16) . . . . ?
B5 B9 B12 B10 -36.75(13) . . . . ?
B5 B9 B12 B11 0.61(19) . . . . ?
B5 B10 B11 C2 1.42(19) . . . . ?
B5 B10 B11 B6 -38.11(13) . . . . ?
B5 B10 B11 B7 63.52(18) . . . . ?
B5 B10 B11 B12 100.51(15) . . . . ?
B5 B10 B12 B7 -63.83(18) . . . . ?
B5 B10 B12 B8 -0.2(2) . . . . ?
B5 B10 B12 B9 37.18(14) . . . . ?
B5 B10 B12 B11 -100.92(16) . . . . ?
B6 C1 C2 C3 107.34(18) . . . . ?
B6 C1 C2 B3 -145.62(16) . . . . ?
B6 C1 C2 B7 -106.11(16) . . . . ?
B6 C1 C2 B11 -39.28(14) . . . . ?
B6 C1 C4 C5 140.47(16) . . . . ?
B6 C1 C4 C19 -34.8(3) . . . . ?
B6 C1 B3 C2 33.30(15) . . . . ?
B6 C1 B3 B4 -107.34(15) . . . . ?
B6 C1 B3 B7 -3.9(2) . . . . ?
B6 C1 B3 B8 -67.17(18) . . . . ?
B6 C1 B4 C6 -146.54(13) . . . . ?
B6 C1 B4 B3 105.49(15) . . . . ?
B6 C1 B4 B5 -35.72(13) . . . . ?
B6 C1 B4 B8 65.76(17) . . . . ?
B6 C1 B4 B9 3.42(17) . . . . ?
B6 C1 B5 B4 143.62(14) . . . . ?
B6 C1 B5 B9 103.64(14) . . . . ?
B6 C1 B5 B10 40.04(13) . . . . ?
B6 C2 B3 C1 -32.25(14) . . . . ?
B6 C2 B3 B4 2.0(2) . . . . ?
B6 C2 B3 B7 104.90(17) . . . . ?
B6 C2 B3 B8 64.81(18) . . . . ?
B6 C2 B7 B3 -104.80(15) . . . . ?
B6 C2 B7 B8 -65.72(18) . . . . ?
B6 C2 B7 B11 36.81(14) . . . . ?
B6 C2 B7 B12 -2.65(19) . . . . ?
B6 C2 B11 B7 -141.45(16) . . . . ?
B6 C2 B11 B10 -39.39(13) . . . . ?
B6 C2 B11 B12 -102.21(15) . . . . ?
B6 B5 B9 B4 100.76(14) . . . . ?
B6 B5 B9 B8 63.19(17) . . . . ?
B6 B5 B9 B10 -37.43(13) . . . . ?
B6 B5 B9 B12 -0.31(18) . . . . ?
B6 B5 B10 B9 138.53(14) . . . . ?
B6 B5 B10 B11 37.95(13) . . . . ?
B6 B5 B10 B12 101.23(16) . . . . ?
B6 B10 B11 C2 39.54(13) . . . . ?
B6 B10 B11 B7 101.64(16) . . . . ?
B6 B10 B11 B12 138.62(15) . . . . ?
B6 B10 B12 B7 0.02(19) . . . . ?
B6 B10 B12 B8 63.65(19) . . . . ?
B6 B10 B12 B9 101.03(16) . . . . ?
B6 B10 B12 B11 -37.07(13) . . . . ?
B6 B11 B12 B7 -101.72(16) . . . . ?
B6 B11 B12 B8 -63.95(18) . . . . ?
B6 B11 B12 B9 -0.68(19) . . . . ?
B6 B11 B12 B10 36.82(13) . . . . ?
B7 C2 B3 C1 -137.15(15) . . . . ?
B7 C2 B3 B4 -102.95(17) . . . . ?
B7 C2 B3 B8 -40.09(14) . . . . ?
B7 C2 B6 C1 100.45(16) . . . . ?
B7 C2 B6 B5 64.57(17) . . . . ?
B7 C2 B6 B10 2.67(18) . . . . ?
B7 C2 B6 B11 -37.00(15) . . . . ?
B7 C2 B11 B6 141.45(16) . . . . ?
B7 C2 B11 B10 102.06(16) . . . . ?
B7 C2 B11 B12 39.24(14) . . . . ?
B7 B3 B4 C1 -95.98(15) . . . . ?
B7 B3 B4 C6 173.58(14) . . . . ?
B7 B3 B4 B5 -62.21(18) . . . . ?
B7 B3 B4 B8 37.98(14) . . . . ?
B7 B3 B4 B9 -0.14(19) . . . . ?
B7 B3 B8 B4 -138.30(14) . . . . ?
B7 B3 B8 B9 -100.00(15) . . . . ?
B7 B3 B8 B12 -36.86(14) . . . . ?
B7 B8 B9 B4 -101.30(17) . . . . ?
B7 B8 B9 B5 -63.16(18) . . . . ?
B7 B8 B9 B10 -0.71(19) . . . . ?
B7 B8 B9 B12 36.69(15) . . . . ?
B7 B8 B12 B9 -138.45(16) . . . . ?
B7 B8 B12 B10 -100.94(17) . . . . ?
B7 B8 B12 B11 -37.70(14) . . . . ?
B7 B11 B12 B8 37.77(14) . . . . ?
B7 B11 B12 B9 101.04(16) . . . . ?
B7 B11 B12 B10 138.55(15) . . . . ?
B8 B3 B4 C1 -133.96(14) . . . . ?
B8 B3 B4 C6 135.60(16) . . . . ?
B8 B3 B4 B5 -100.19(15) . . . . ?
B8 B3 B4 B9 -38.12(13) . . . . ?
B8 B3 B7 C2 135.12(15) . . . . ?
B8 B3 B7 B11 101.40(17) . . . . ?
B8 B3 B7 B12 37.71(14) . . . . ?
B8 B4 B5 C1 -96.60(15) . . . . ?
B8 B4 B5 B6 -64.32(18) . . . . ?
B8 B4 B5 B9 37.70(15) . . . . ?
B8 B4 B5 B10 -0.49(19) . . . . ?
B8 B4 B9 B5 -137.73(16) . . . . ?
B8 B4 B9 B10 -100.80(16) . . . . ?
B8 B4 B9 B12 -37.57(14) . . . . ?
B8 B7 B11 C2 96.99(16) . . . . ?
B8 B7 B11 B6 62.3(2) . . . . ?
B8 B7 B11 B10 -0.9(2) . . . . ?
B8 B7 B11 B12 -38.10(15) . . . . ?
B8 B7 B12 B9 37.14(14) . . . . ?
B8 B7 B12 B10 100.78(16) . . . . ?
B8 B7 B12 B11 137.80(15) . . . . ?
B8 B9 B10 B5 -100.64(15) . . . . ?
B8 B9 B10 B6 -63.31(17) . . . . ?
B8 B9 B10 B11 0.18(19) . . . . ?
B8 B9 B10 B12 37.56(14) . . . . ?
B8 B9 B12 B7 -37.27(15) . . . . ?
B8 B9 B12 B10 -138.10(16) . . . . ?
B8 B9 B12 B11 -100.74(17) . . . . ?
B9 B4 B5 C1 -134.31(14) . . . . ?
B9 B4 B5 B6 -102.02(15) . . . . ?
B9 B4 B5 B10 -38.19(14) . . . . ?
B9 B4 B8 B3 137.23(15) . . . . ?
B9 B4 B8 B7 100.13(16) . . . . ?
B9 B4 B8 B12 37.49(15) . . . . ?
B9 B5 B6 C1 -96.22(14) . . . . ?
B9 B5 B6 C2 -60.91(17) . . . . ?
B9 B5 B6 B10 37.93(13) . . . . ?
B9 B5 B6 B11 -0.11(18) . . . . ?
B9 B5 B10 B6 -138.53(14) . . . . ?
B9 B5 B10 B11 -100.58(15) . . . . ?
B9 B5 B10 B12 -37.30(14) . . . . ?
B9 B8 B12 B7 138.45(16) . . . . ?
B9 B8 B12 B10 37.51(15) . . . . ?
B9 B8 B12 B11 100.75(16) . . . . ?
B9 B10 B11 C2 -61.67(18) . . . . ?
B9 B10 B11 B6 -101.21(15) . . . . ?
B9 B10 B11 B7 0.4(2) . . . . ?
B9 B10 B11 B12 37.41(14) . . . . ?
B9 B10 B12 B7 -101.01(16) . . . . ?
B9 B10 B12 B8 -37.39(15) . . . . ?
B9 B10 B12 B11 -138.10(15) . . . . ?
B10 B5 B6 C1 -134.14(14) . . . . ?
B10 B5 B6 C2 -98.84(14) . . . . ?
B10 B5 B6 B11 -38.03(13) . . . . ?
B10 B5 B9 B4 138.19(14) . . . . ?
B10 B5 B9 B8 100.62(15) . . . . ?
B10 B5 B9 B12 37.11(13) . . . . ?
B10 B6 B11 C2 -134.88(15) . . . . ?
B10 B6 B11 B7 -100.45(17) . . . . ?
B10 B6 B11 B12 -37.14(13) . . . . ?
B10 B9 B12 B7 100.83(17) . . . . ?
B10 B9 B12 B8 138.10(16) . . . . ?
B10 B9 B12 B11 37.37(14) . . . . ?
B10 B11 B12 B7 -138.55(15) . . . . ?
B10 B11 B12 B8 -100.78(16) . . . . ?
B10 B11 B12 B9 -37.50(14) . . . . ?
B11 C2 B3 C1 -100.39(15) . . . . ?
B11 C2 B3 B4 -66.19(17) . . . . ?
B11 C2 B3 B7 36.75(14) . . . . ?
B11 C2 B3 B8 -3.34(18) . . . . ?
B11 C2 B6 C1 137.45(16) . . . . ?
B11 C2 B6 B5 101.57(16) . . . . ?
B11 C2 B6 B10 39.67(14) . . . . ?
B11 C2 B7 B3 -141.62(16) . . . . ?
B11 C2 B7 B8 -102.54(16) . . . . ?
B11 C2 B7 B12 -39.47(14) . . . . ?
B11 B6 B10 B5 137.54(14) . . . . ?
B11 B6 B10 B9 100.51(15) . . . . ?
B11 B6 B10 B12 37.01(14) . . . . ?
B11 B7 B8 B3 -100.14(16) . . . . ?
B11 B7 B8 B4 -62.55(19) . . . . ?
B11 B7 B8 B9 1.0(2) . . . . ?
B11 B7 B8 B12 37.96(15) . . . . ?
B11 B7 B12 B8 -137.80(15) . . . . ?
B11 B7 B12 B9 -100.65(15) . . . . ?
B11 B7 B12 B10 -37.01(14) . . . . ?
B11 B10 B12 B7 37.09(14) . . . . ?
B11 B10 B12 B8 100.71(18) . . . . ?
B11 B10 B12 B9 138.10(15) . . . . ?
B12 B7 B8 B3 -138.10(15) . . . . ?
B12 B7 B8 B4 -100.52(16) . . . . ?
B12 B7 B8 B9 -36.98(14) . . . . ?
B12 B7 B11 C2 135.09(15) . . . . ?
B12 B7 B11 B6 100.37(17) . . . . ?
B12 B7 B11 B10 37.23(14) . . . . ?
B12 B8 B9 B4 -137.99(16) . . . . ?
B12 B8 B9 B5 -99.85(16) . . . . ?
B12 B8 B9 B10 -37.40(14) . . . . ?
B12 B9 B10 B5 -138.20(15) . . . . ?
B12 B9 B10 B6 -100.87(16) . . . . ?
B12 B9 B10 B11 -37.37(14) . . . . ?
B12 B10 B11 C2 -99.08(16) . . . . ?
B12 B10 B11 B6 -138.62(15) . . . . ?
B12 B10 B11 B7 -36.99(14) . . . . ?
